data_7152351
loop_
_publ_author_name
'Narhe, Bharat D.'
'Sriramurthy, Vardhineedi'
'Yadav, Veejendra K.'

_publ_section_title
;
 A smooth rearrangement of N-p-toluenesulfonyl
 2-tert-butyldiphenylsilylmethyl-substituted azetidines into
 N-p-toluenesulfonyl 3-tert-butyldiphenylsilyl-substituted pyrrolidines.
;
_journal_issue 22
_journal_name_full 'Organic &amp; biomolecular chemistry'
_journal_page_first 4390
_journal_page_last 4399
_journal_paper_doi 10.1039/c2ob07140a
_journal_volume 10
_journal_year 2012
_chemical_absolute_configuration rmad
_chemical_formula_moiety 'C30 H37 N O2 S Si'
_chemical_formula_sum 'C30 H37 N O2 S Si'
_chemical_formula_weight 503.76
_chemical_name_common 'trans allyl azetidine'
_chemical_name_systematic
;
?
;
_space_group_IT_number 19
_symmetry_cell_setting orthorhombic
_symmetry_space_group_name_Hall 'P 2ac 2ab'
_symmetry_space_group_name_H-M 'P 21 21 21'
_atom_sites_solution_hydrogens geom
_atom_sites_solution_primary direct
_atom_sites_solution_secondary difmap
_audit_creation_method SHELXL-97
_cell_angle_alpha 90.000(5)
_cell_angle_beta 90.000(5)
_cell_angle_gamma 90.000(5)
_cell_formula_units_Z 4
_cell_length_a 11.241(5)
_cell_length_b 13.090(5)
_cell_length_c 19.226(5)
_cell_measurement_temperature 293(2)
_cell_volume 2829.0(18)
_computing_cell_refinement 'SMART 5.628 (Bruker, 2003)'
_computing_data_collection 'SMART 5.628 (Bruker, 2003)'
_computing_data_reduction 'SAINT+ 6.45 (Bruker, 2003)'
_computing_molecular_graphics 'diamond 3.1d'
_computing_structure_refinement 'SHELXL-97 (Sheldrick, 1997)'
_computing_structure_solution Sir92
_diffrn_ambient_temperature 293(2)
_diffrn_measured_fraction_theta_full 0.997
_diffrn_measured_fraction_theta_max 0.997
_diffrn_measurement_device_type 'CCD area Detector'
_diffrn_measurement_method 'Phi-Omega scans'
_diffrn_radiation_monochromator graphite
_diffrn_radiation_source 'fine-focus sealed tube'
_diffrn_radiation_type MoK\a
_diffrn_radiation_wavelength 0.71069
_diffrn_reflns_av_R_equivalents 0.0419
_diffrn_reflns_av_sigmaI/netI 0.0440
_diffrn_reflns_limit_h_max 13
_diffrn_reflns_limit_h_min -12
_diffrn_reflns_limit_k_max 13
_diffrn_reflns_limit_k_min -15
_diffrn_reflns_limit_l_max 23
_diffrn_reflns_limit_l_min -21
_diffrn_reflns_number 14880
_diffrn_reflns_theta_full 25.50
_diffrn_reflns_theta_max 25.50
_diffrn_reflns_theta_min 2.10
_exptl_absorpt_coefficient_mu 0.183
_exptl_absorpt_correction_T_max 0.9643
_exptl_absorpt_correction_T_min 0.9643
_exptl_absorpt_correction_type psi-scan
_exptl_absorpt_process_details '(North et al., 1968)'
_exptl_crystal_colour colourless
_exptl_crystal_density_diffrn 1.183
_exptl_crystal_density_method 'not measured'
_exptl_crystal_description cuboid
_exptl_crystal_F_000 1080
_exptl_crystal_size_max 0.20
_exptl_crystal_size_mid 0.20
_exptl_crystal_size_min 0.20
_refine_diff_density_max 0.361
_refine_diff_density_min -0.208
_refine_diff_density_rms 0.046
_refine_ls_abs_structure_details 'Flack H D (1983), Acta Cryst. A39, 876-881'
_refine_ls_abs_structure_Flack -0.03(7)
_refine_ls_extinction_method none
_refine_ls_goodness_of_fit_ref 0.935
_refine_ls_hydrogen_treatment constr
_refine_ls_matrix_type full
_refine_ls_number_parameters 320
_refine_ls_number_reflns 5242
_refine_ls_number_restraints 0
_refine_ls_restrained_S_all 0.935
_refine_ls_R_factor_all 0.0408
_refine_ls_R_factor_gt 0.0381
_refine_ls_shift/su_max 0.001
_refine_ls_shift/su_mean 0.000
_refine_ls_structure_factor_coef Fsqd
_refine_ls_weighting_details 'calc w=1/[\s^2^(Fo^2^)+(0.0645P)^2^+0.5594P] where P=(Fo^2^+2Fc^2^)/3'
_refine_ls_weighting_scheme calc
_refine_ls_wR_factor_gt 0.0941
_refine_ls_wR_factor_ref 0.0967
_reflns_number_gt 4937
_reflns_number_total 5242
_reflns_threshold_expression >2sigma(I)
_cod_data_source_file c2ob07140a.txt
_cod_data_source_block shelxl
_cod_original_sg_symbol_H-M P_21_21_21
_cod_database_code 7152351

loop_
_symmetry_equiv_pos_as_xyz
'x, y, z'
'-x+1/2, -y, z+1/2'
'x+1/2, -y+1/2, -z'
'-x, y+1/2, -z+1/2'

loop_
_atom_site_label
_atom_site_type_symbol
_atom_site_fract_x
_atom_site_fract_y
_atom_site_fract_z
_atom_site_U_iso_or_equiv
_atom_site_adp_type
_atom_site_occupancy
_atom_site_symmetry_multiplicity
_atom_site_calc_flag
_atom_site_refinement_flags
S1 S 0.00732(4) -0.35723(3) 0.50091(2) 0.02343(12) Uani 1 1 d .
Si1 Si 0.01148(5) 0.03002(4) 0.58186(3) 0.02185(13) Uani 1 1 d .
O1 O -0.05896(13) -0.44788(11) 0.48459(8) 0.0322(4) Uani 1 1 d .
O2 O 0.06246(13) -0.29915(12) 0.44641(7) 0.0310(3) Uani 1 1 d .
N1 N -0.08469(15) -0.28017(13) 0.53922(8) 0.0231(4) Uani 1 1 d .
C19 C -0.16872(18) -0.19777(16) 0.61844(10) 0.0246(4) Uani 1 1 d .
H19 H -0.2321 -0.1611 0.5939 0.030 Uiso 1 1 calc R
C27 C 0.30665(19) -0.44910(17) 0.64741(11) 0.0286(5) Uani 1 1 d .
C26 C 0.30471(19) -0.35250(17) 0.61770(10) 0.0272(5) Uani 1 1 d .
H26 H 0.3660 -0.3069 0.6273 0.033 Uiso 1 1 calc R
C24 C 0.12031(18) -0.39148(15) 0.56049(10) 0.0225(4) Uani 1 1 d .
C2 C 0.2409(2) -0.02382(17) 0.63500(11) 0.0286(5) Uani 1 1 d .
H2 H 0.2643 -0.0211 0.5886 0.034 Uiso 1 1 calc R
C4 C 0.2909(2) -0.05533(16) 0.75436(12) 0.0325(5) Uani 1 1 d .
H4 H 0.3468 -0.0720 0.7882 0.039 Uiso 1 1 calc R
C25 C 0.21276(18) -0.32281(16) 0.57385(10) 0.0239(4) Uani 1 1 d .
H25 H 0.2127 -0.2582 0.5537 0.029 Uiso 1 1 calc R
C17 C -0.02393(19) -0.09203(14) 0.53412(10) 0.0243(4) Uani 1 1 d .
H17A H -0.0922 -0.0796 0.5044 0.029 Uiso 1 1 calc R
H17B H 0.0428 -0.1082 0.5041 0.029 Uiso 1 1 calc R
C29 C 0.11924(19) -0.48718(16) 0.59110(10) 0.0265(4) Uani 1 1 d .
H29 H 0.0564 -0.5318 0.5830 0.032 Uiso 1 1 calc R
C21 C -0.17753(19) -0.17610(17) 0.69571(10) 0.0281(5) Uani 1 1 d .
H21A H -0.1134 -0.2105 0.7200 0.034 Uiso 1 1 calc R
H21B H -0.1696 -0.1033 0.7038 0.034 Uiso 1 1 calc R
C18 C -0.05030(17) -0.18507(15) 0.57840(10) 0.0226(4) Uani 1 1 d .
H18 H 0.0171 -0.1994 0.6093 0.027 Uiso 1 1 calc R
C3 C 0.3242(2) -0.04987(17) 0.68535(12) 0.0328(5) Uani 1 1 d .
H3 H 0.4024 -0.0636 0.6726 0.039 Uiso 1 1 calc R
C1 C 0.12263(19) -0.00153(15) 0.65214(10) 0.0236(4) Uani 1 1 d .
C28 C 0.2122(2) -0.51593(17) 0.63377(11) 0.0297(5) Uani 1 1 d .
H28 H 0.2121 -0.5806 0.6537 0.036 Uiso 1 1 calc R
C7 C -0.1270(2) 0.08420(16) 0.62190(11) 0.0261(4) Uani 1 1 d .
C9 C -0.2231(2) 0.19953(18) 0.70409(13) 0.0381(6) Uani 1 1 d .
H9 H -0.2176 0.2444 0.7415 0.046 Uiso 1 1 calc R
C8 C -0.1213(2) 0.15359(16) 0.67721(11) 0.0308(5) Uani 1 1 d .
H8 H -0.0476 0.1694 0.6965 0.037 Uiso 1 1 calc R
C20 C -0.16845(18) -0.31096(16) 0.59550(11) 0.0252(4) Uani 1 1 d .
H20A H -0.1344 -0.3574 0.6294 0.030 Uiso 1 1 calc R
H20B H -0.2448 -0.3354 0.5789 0.030 Uiso 1 1 calc R
C6 C 0.09122(19) -0.00961(15) 0.72286(10) 0.0257(4) Uani 1 1 d .
H6 H 0.0130 0.0030 0.7361 0.031 Uiso 1 1 calc R
C5 C 0.1741(2) -0.03598(16) 0.77321(11) 0.0300(5) Uani 1 1 d .
H5 H 0.1513 -0.0407 0.8196 0.036 Uiso 1 1 calc R
C22 C -0.2957(2) -0.21277(17) 0.72354(11) 0.0302(5) Uani 1 1 d .
H22 H -0.3641 -0.1818 0.7064 0.036 Uiso 1 1 calc R
C10 C -0.3330(2) 0.17785(19) 0.67462(14) 0.0431(6) Uani 1 1 d .
H10 H -0.4010 0.2096 0.6917 0.052 Uiso 1 1 calc R
C23 C -0.3090(2) -0.28453(18) 0.76977(12) 0.0367(5) Uani 1 1 d .
H23A H -0.2426 -0.3173 0.7881 0.044 Uiso 1 1 calc R
H23B H -0.3848 -0.3030 0.7844 0.044 Uiso 1 1 calc R
C11 C -0.3418(2) 0.10951(19) 0.62018(14) 0.0390(6) Uani 1 1 d .
H11 H -0.4158 0.0943 0.6011 0.047 Uiso 1 1 calc R
C30 C 0.4109(2) -0.48393(19) 0.69117(12) 0.0389(6) Uani 1 1 d .
H30A H 0.4757 -0.4367 0.6858 0.058 Uiso 1 1 calc R
H30B H 0.4357 -0.5506 0.6763 0.058 Uiso 1 1 calc R
H30C H 0.3876 -0.4865 0.7392 0.058 Uiso 1 1 calc R
C12 C -0.2402(2) 0.06360(17) 0.59403(12) 0.0302(5) Uani 1 1 d .
H12 H -0.2469 0.0180 0.5571 0.036 Uiso 1 1 calc R
C16 C 0.1279(2) 0.21808(18) 0.55508(12) 0.0383(6) Uani 1 1 d .
H16A H 0.1517 0.2693 0.5221 0.057 Uiso 1 1 calc R
H16B H 0.1965 0.1940 0.5799 0.057 Uiso 1 1 calc R
H16C H 0.0720 0.2469 0.5873 0.057 Uiso 1 1 calc R
C13 C 0.06968(19) 0.12872(16) 0.51656(10) 0.0264(5) Uani 1 1 d .
C14 C 0.1596(2) 0.08372(19) 0.46467(12) 0.0375(6) Uani 1 1 d .
H14A H 0.1822 0.1353 0.4317 0.056 Uiso 1 1 calc R
H14B H 0.1239 0.0272 0.4406 0.056 Uiso 1 1 calc R
H14C H 0.2288 0.0606 0.4893 0.056 Uiso 1 1 calc R
C15 C -0.0377(2) 0.16942(18) 0.47495(12) 0.0360(5) Uani 1 1 d .
H15A H -0.0924 0.2024 0.5060 0.054 Uiso 1 1 calc R
H15B H -0.0770 0.1136 0.4521 0.054 Uiso 1 1 calc R
H15C H -0.0106 0.2176 0.4408 0.054 Uiso 1 1 calc R

loop_
_atom_site_aniso_label
_atom_site_aniso_U_11
_atom_site_aniso_U_22
_atom_site_aniso_U_33
_atom_site_aniso_U_23
_atom_site_aniso_U_13
_atom_site_aniso_U_12
S1 0.0207(2) 0.0249(2) 0.0246(2) -0.00236(18) -0.0024(2) 0.0023(2)
Si1 0.0213(3) 0.0217(3) 0.0226(2) -0.0003(2) -0.0005(2) -0.0009(2)
O1 0.0275(8) 0.0283(8) 0.0406(9) -0.0088(7) -0.0073(7) 0.0010(6)
O2 0.0277(8) 0.0410(8) 0.0242(7) 0.0028(7) 0.0036(6) 0.0057(7)
N1 0.0198(9) 0.0235(9) 0.0260(9) -0.0006(7) 0.0011(7) 0.0004(7)
C19 0.0218(10) 0.0252(11) 0.0269(10) 0.0018(8) -0.0006(8) 0.0007(8)
C27 0.0255(11) 0.0357(12) 0.0246(10) -0.0053(9) -0.0010(9) 0.0079(9)
C26 0.0221(10) 0.0333(12) 0.0263(10) -0.0052(9) 0.0007(8) -0.0018(9)
C24 0.0190(10) 0.0247(10) 0.0239(10) -0.0026(8) 0.0004(8) 0.0054(8)
C2 0.0263(11) 0.0296(11) 0.0300(10) -0.0013(9) 0.0002(9) 0.0016(9)
C4 0.0314(12) 0.0260(11) 0.0399(12) 0.0030(9) -0.0124(10) -0.0052(9)
C25 0.0236(10) 0.0220(10) 0.0260(10) 0.0006(8) 0.0013(8) 0.0005(8)
C17 0.0258(11) 0.0249(10) 0.0223(9) -0.0012(8) -0.0004(8) -0.0011(8)
C29 0.0237(11) 0.0246(10) 0.0312(11) -0.0011(8) 0.0001(9) -0.0014(8)
C21 0.0282(12) 0.0304(11) 0.0258(10) -0.0018(9) -0.0005(9) -0.0043(9)
C18 0.0213(10) 0.0227(10) 0.0237(9) -0.0011(8) -0.0013(8) 0.0006(8)
C3 0.0234(11) 0.0301(11) 0.0448(13) 0.0028(10) -0.0033(10) -0.0008(9)
C1 0.0231(10) 0.0201(10) 0.0276(10) -0.0020(8) -0.0023(8) -0.0040(8)
C28 0.0322(12) 0.0244(10) 0.0323(11) 0.0016(9) 0.0010(9) 0.0044(9)
C7 0.0282(11) 0.0225(10) 0.0276(10) 0.0057(8) 0.0024(9) 0.0009(9)
C9 0.0495(16) 0.0237(12) 0.0410(13) 0.0040(10) 0.0146(12) 0.0065(11)
C8 0.0339(12) 0.0247(11) 0.0339(11) 0.0043(9) 0.0061(10) 0.0008(9)
C20 0.0194(10) 0.0270(11) 0.0294(10) 0.0007(9) 0.0033(8) -0.0018(8)
C6 0.0263(11) 0.0217(10) 0.0291(10) -0.0011(8) 0.0006(9) -0.0020(8)
C5 0.0374(12) 0.0258(11) 0.0268(10) 0.0002(9) -0.0058(9) -0.0045(10)
C22 0.0267(11) 0.0347(12) 0.0292(11) -0.0029(9) 0.0035(9) 0.0032(9)
C10 0.0349(14) 0.0327(13) 0.0617(16) 0.0128(12) 0.0206(13) 0.0111(11)
C23 0.0327(13) 0.0385(13) 0.0390(12) -0.0017(11) 0.0080(11) 0.0004(10)
C11 0.0272(12) 0.0346(13) 0.0551(15) 0.0165(11) 0.0036(11) 0.0046(10)
C30 0.0415(14) 0.0383(13) 0.0370(12) -0.0028(10) -0.0120(11) 0.0107(11)
C12 0.0272(11) 0.0275(11) 0.0359(12) 0.0091(9) -0.0003(9) 0.0010(9)
C16 0.0444(14) 0.0328(13) 0.0377(12) 0.0051(10) -0.0017(11) -0.0126(11)
C13 0.0249(11) 0.0267(11) 0.0275(11) 0.0023(8) 0.0003(8) -0.0025(9)
C14 0.0400(14) 0.0380(13) 0.0345(12) 0.0105(10) 0.0096(11) 0.0018(11)
C15 0.0365(13) 0.0354(12) 0.0359(11) 0.0124(10) -0.0030(10) -0.0008(10)

loop_
_atom_type_symbol
_atom_type_description
_atom_type_scat_dispersion_real
_atom_type_scat_dispersion_imag
_atom_type_scat_source
C C 0.0033 0.0016 'International Tables Vol C Tables 4.2.6.8 and 6.1.1.4'
H H 0.0000 0.0000 'International Tables Vol C Tables 4.2.6.8 and 6.1.1.4'
N N 0.0061 0.0033 'International Tables Vol C Tables 4.2.6.8 and 6.1.1.4'
O O 0.0106 0.0060 'International Tables Vol C Tables 4.2.6.8 and 6.1.1.4'
Si Si 0.0817 0.0704 'International Tables Vol C Tables 4.2.6.8 and 6.1.1.4'
S S 0.1246 0.1234 'International Tables Vol C Tables 4.2.6.8 and 6.1.1.4'

loop_
_geom_angle_atom_site_label_1
_geom_angle_atom_site_label_2
_geom_angle_atom_site_label_3
_geom_angle
O1 S1 O2 120.14(9)
O1 S1 N1 106.40(9)
O2 S1 N1 106.11(9)
O1 S1 C24 107.75(10)
O2 S1 C24 107.28(9)
N1 S1 C24 108.77(9)
C7 Si1 C1 109.79(9)
C7 Si1 C17 110.18(10)
C1 Si1 C17 107.65(9)
C7 Si1 C13 107.29(9)
C1 Si1 C13 113.00(9)
C17 Si1 C13 108.94(9)
C20 N1 C18 91.29(14)
C20 N1 S1 124.38(14)
C18 N1 S1 125.29(13)
C21 C19 C20 117.33(18)
C21 C19 C18 121.60(18)
C20 C19 C18 87.68(15)
C21 C19 H19 109.5
C20 C19 H19 109.5
C18 C19 H19 109.5
C26 C27 C28 118.7(2)
C26 C27 C30 121.0(2)
C28 C27 C30 120.2(2)
C25 C26 C27 121.1(2)
C25 C26 H26 119.5
C27 C26 H26 119.5
C29 C24 C25 120.69(19)
C29 C24 S1 119.91(16)
C25 C24 S1 119.34(16)
C3 C2 C1 121.8(2)
C3 C2 H2 119.1
C1 C2 H2 119.1
C3 C4 C5 119.9(2)
C3 C4 H4 120.0
C5 C4 H4 120.0
C26 C25 C24 118.99(19)
C26 C25 H25 120.5
C24 C25 H25 120.5
C18 C17 Si1 116.67(13)
C18 C17 H17A 108.1
Si1 C17 H17A 108.1
C18 C17 H17B 108.1
Si1 C17 H17B 108.1
H17A C17 H17B 107.3
C28 C29 C24 119.5(2)
C28 C29 H29 120.2
C24 C29 H29 120.2
C22 C21 C19 110.20(18)
C22 C21 H21A 109.6
C19 C21 H21A 109.6
C22 C21 H21B 109.6
C19 C21 H21B 109.6
H21A C21 H21B 108.1
N1 C18 C17 115.70(15)
N1 C18 C19 86.51(14)
C17 C18 C19 122.31(17)
N1 C18 H18 110.1
C17 C18 H18 110.1
C19 C18 H18 110.1
C4 C3 C2 120.0(2)
C4 C3 H3 120.0
C2 C3 H3 120.0
C2 C1 C6 116.72(19)
C2 C1 Si1 120.38(16)
C6 C1 Si1 122.81(16)
C29 C28 C27 121.0(2)
C29 C28 H28 119.5
C27 C28 H28 119.5
C8 C7 C12 117.1(2)
C8 C7 Si1 121.23(17)
C12 C7 Si1 121.45(16)
C10 C9 C8 119.4(2)
C10 C9 H9 120.3
C8 C9 H9 120.3
C9 C8 C7 121.6(2)
C9 C8 H8 119.2
C7 C8 H8 119.2
N1 C20 C19 87.08(15)
N1 C20 H20A 114.1
C19 C20 H20A 114.1
N1 C20 H20B 114.1
C19 C20 H20B 114.1
H20A C20 H20B 111.3
C5 C6 C1 121.6(2)
C5 C6 H6 119.2
C1 C6 H6 119.2
C4 C5 C6 120.0(2)
C4 C5 H5 120.0
C6 C5 H5 120.0
C23 C22 C21 124.9(2)
C23 C22 H22 117.5
C21 C22 H22 117.5
C11 C10 C9 120.4(2)
C11 C10 H10 119.8
C9 C10 H10 119.8
C22 C23 H23A 120.0
C22 C23 H23B 120.0
H23A C23 H23B 120.0
C10 C11 C12 119.8(2)
C10 C11 H11 120.1
C12 C11 H11 120.1
C27 C30 H30A 109.5
C27 C30 H30B 109.5
H30A C30 H30B 109.5
C27 C30 H30C 109.5
H30A C30 H30C 109.5
H30B C30 H30C 109.5
C11 C12 C7 121.6(2)
C11 C12 H12 119.2
C7 C12 H12 119.2
C13 C16 H16A 109.5
C13 C16 H16B 109.5
H16A C16 H16B 109.5
C13 C16 H16C 109.5
H16A C16 H16C 109.5
H16B C16 H16C 109.5
C16 C13 C14 108.99(19)
C16 C13 C15 108.75(19)
C14 C13 C15 108.07(17)
C16 C13 Si1 110.13(14)
C14 C13 Si1 113.02(15)
C15 C13 Si1 107.77(14)
C13 C14 H14A 109.5
C13 C14 H14B 109.5
H14A C14 H14B 109.5
C13 C14 H14C 109.5
H14A C14 H14C 109.5
H14B C14 H14C 109.5
C13 C15 H15A 109.5
C13 C15 H15B 109.5
H15A C15 H15B 109.5
C13 C15 H15C 109.5
H15A C15 H15C 109.5
H15B C15 H15C 109.5

loop_
_geom_bond_atom_site_label_1
_geom_bond_atom_site_label_2
_geom_bond_distance
S1 O1 1.4358(16)
S1 O2 1.4354(15)
S1 N1 1.6216(17)
S1 C24 1.768(2)
Si1 C7 1.876(2)
Si1 C1 1.886(2)
Si1 C17 1.885(2)
Si1 C13 1.917(2)
N1 C20 1.490(2)
N1 C18 1.506(3)
C19 C21 1.516(3)
C19 C20 1.546(3)
C19 C18 1.547(3)
C19 H19 0.9800
C27 C26 1.388(3)
C27 C28 1.400(3)
C27 C30 1.513(3)
C26 C25 1.389(3)
C26 H26 0.9300
C24 C29 1.384(3)
C24 C25 1.398(3)
C2 C3 1.390(3)
C2 C1 1.400(3)
C2 H2 0.9300
C4 C3 1.380(3)
C4 C5 1.386(3)
C4 H4 0.9300
C25 H25 0.9300
C17 C18 1.515(3)
C17 H17A 0.9700
C17 H17B 0.9700
C29 C28 1.381(3)
C29 H29 0.9300
C21 C22 1.510(3)
C21 H21A 0.9700
C21 H21B 0.9700
C18 H18 0.9800
C3 H3 0.9300
C1 C6 1.409(3)
C28 H28 0.9300
C7 C8 1.400(3)
C7 C12 1.406(3)
C9 C10 1.388(4)
C9 C8 1.393(3)
C9 H9 0.9300
C8 H8 0.9300
C20 H20A 0.9700
C20 H20B 0.9700
C6 C5 1.387(3)
C6 H6 0.9300
C5 H5 0.9300
C22 C23 1.302(3)
C22 H22 0.9300
C10 C11 1.380(4)
C10 H10 0.9300
C23 H23A 0.9300
C23 H23B 0.9300
C11 C12 1.386(3)
C11 H11 0.9300
C30 H30A 0.9600
C30 H30B 0.9600
C30 H30C 0.9600
C12 H12 0.9300
C16 C13 1.531(3)
C16 H16A 0.9600
C16 H16B 0.9600
C16 H16C 0.9600
C13 C14 1.538(3)
C13 C15 1.543(3)
C14 H14A 0.9600
C14 H14B 0.9600
C14 H14C 0.9600
C15 H15A 0.9600
C15 H15B 0.9600
C15 H15C 0.9600

loop_
_geom_torsion_atom_site_label_1
_geom_torsion_atom_site_label_2
_geom_torsion_atom_site_label_3
_geom_torsion_atom_site_label_4
_geom_torsion
O1 S1 N1 C20 45.79(17)
O2 S1 N1 C20 174.83(15)
C24 S1 N1 C20 -70.04(18)
O1 S1 N1 C18 166.97(15)
O2 S1 N1 C18 -63.99(17)
C24 S1 N1 C18 51.14(18)
C28 C27 C26 C25 -1.6(3)
C30 C27 C26 C25 175.77(19)
O1 S1 C24 C29 -10.57(19)
O2 S1 C24 C29 -141.24(16)
N1 S1 C24 C29 104.38(17)
O1 S1 C24 C25 166.71(15)
O2 S1 C24 C25 36.04(18)
N1 S1 C24 C25 -78.33(18)
C27 C26 C25 C24 0.8(3)
C29 C24 C25 C26 0.8(3)
S1 C24 C25 C26 -176.42(15)
C7 Si1 C17 C18 -73.09(17)
C1 Si1 C17 C18 46.60(18)
C13 Si1 C17 C18 169.47(15)
C25 C24 C29 C28 -1.8(3)
S1 C24 C29 C28 175.48(16)
C20 C19 C21 C22 -64.4(2)
C18 C19 C21 C22 -169.71(18)
C20 N1 C18 C17 -145.16(18)
S1 N1 C18 C17 79.8(2)
C20 N1 C18 C19 -20.77(15)
S1 N1 C18 C19 -155.84(14)
Si1 C17 C18 N1 176.87(13)
Si1 C17 C18 C19 73.9(2)
C21 C19 C18 N1 141.0(2)
C20 C19 C18 N1 19.99(14)
C21 C19 C18 C17 -100.7(2)
C20 C19 C18 C17 138.38(18)
C5 C4 C3 C2 0.7(3)
C1 C2 C3 C4 0.7(3)
C3 C2 C1 C6 -1.7(3)
C3 C2 C1 Si1 -178.35(16)
C7 Si1 C1 C2 -167.33(16)
C17 Si1 C1 C2 72.73(18)
C13 Si1 C1 C2 -47.60(19)
C7 Si1 C1 C6 16.28(19)
C17 Si1 C1 C6 -103.66(17)
C13 Si1 C1 C6 136.01(16)
C24 C29 C28 C27 1.0(3)
C26 C27 C28 C29 0.6(3)
C30 C27 C28 C29 -176.72(19)
C1 Si1 C7 C8 40.88(19)
C17 Si1 C7 C8 159.27(16)
C13 Si1 C7 C8 -82.27(18)
C1 Si1 C7 C12 -144.49(17)
C17 Si1 C7 C12 -26.11(19)
C13 Si1 C7 C12 92.35(18)
C10 C9 C8 C7 -1.3(3)
C12 C7 C8 C9 0.7(3)
Si1 C7 C8 C9 175.52(16)
C18 N1 C20 C19 20.76(15)
S1 N1 C20 C19 156.46(15)
C21 C19 C20 N1 -144.90(18)
C18 C19 C20 N1 -20.20(14)
C2 C1 C6 C5 1.5(3)
Si1 C1 C6 C5 178.00(16)
C3 C4 C5 C6 -1.0(3)
C1 C6 C5 C4 -0.2(3)
C19 C21 C22 C23 116.6(2)
C8 C9 C10 C11 1.5(3)
C9 C10 C11 C12 -1.1(4)
C10 C11 C12 C7 0.5(3)
C8 C7 C12 C11 -0.2(3)
Si1 C7 C12 C11 -175.07(17)
C7 Si1 C13 C16 74.82(18)
C1 Si1 C13 C16 -46.33(18)
C17 Si1 C13 C16 -165.92(16)
C7 Si1 C13 C14 -163.02(15)
C1 Si1 C13 C14 75.83(17)
C17 Si1 C13 C14 -43.76(18)
C7 Si1 C13 C15 -43.67(17)
C1 Si1 C13 C15 -164.82(14)
C17 Si1 C13 C15 75.59(16)
